data_7720406
loop_
_publ_author_name
'Selivanov, N. I.'
'Kevorkyants, R.'
'Emeline, A. V.'

_publ_section_title
;
 Structural and optoelectronic properties of quasi-1D hybrid
 3-halogenopyridinium lead bromides.
;
_journal_issue 5
_journal_name_full 'Dalton transactions (Cambridge, England : 2003)'
_journal_page_first 2232
_journal_page_last 2241
_journal_paper_doi 10.1039/d5dt02637g
_journal_volume 55
_journal_year 2026
_chemical_formula_moiety 'Br3 Pb, C5 H5 Br N'
_chemical_formula_sum 'C5 H5 Br4 N Pb'
_chemical_formula_weight 605.93
_space_group_crystal_system monoclinic
_space_group_IT_number 14
_space_group_name_Hall '-P 2ybc'
_space_group_name_H-M_alt 'P 1 21/c 1'
_atom_sites_solution_hydrogens geom
_audit_creation_date 2024-10-03
_audit_creation_method
;
Olex2 1.5
(compiled 2024.02.16 svn.r378c4104 for OlexSys, GUI svn.r6928)
;
_audit_update_record
;
2025-11-03 deposited with the CCDC.	2026-01-05 downloaded from the CCDC.
;
_cell_angle_alpha 90
_cell_angle_beta 104.490(4)
_cell_angle_gamma 90
_cell_formula_units_Z 4
_cell_length_a 9.3638(3)
_cell_length_b 8.0748(2)
_cell_length_c 15.7895(7)
_cell_measurement_reflns_used 6661
_cell_measurement_temperature 296(2)
_cell_measurement_theta_max 32.3280
_cell_measurement_theta_min 3.3850
_cell_volume 1155.88(7)
_computing_cell_refinement 'CrysAlisPro 1.171.42.102a (Rigaku OD, 2023)'
_computing_data_collection 'CrysAlisPro 1.171.42.102a (Rigaku OD, 2023)'
_computing_data_reduction 'CrysAlisPro 1.171.42.102a (Rigaku OD, 2023)'
_computing_molecular_graphics 'Olex2 1.5 (Dolomanov et al., 2009)'
_computing_publication_material 'Olex2 1.5 (Dolomanov et al., 2009)'
_computing_structure_refinement 'SHELXL 2014/6 (Sheldrick, 2015)'
_diffrn_ambient_environment air
_diffrn_ambient_temperature 296(2)
_diffrn_detector 'Hybrid Pixel Array Detector'
_diffrn_detector_area_resol_mean 10.0000
_diffrn_detector_type HyPix
_diffrn_measured_fraction_theta_full 0.997
_diffrn_measured_fraction_theta_max 0.997
_diffrn_measurement_details
;
List of Runs (angles in degrees, time in seconds):

  # Type    Start    End  Width  t~exp~   \w     \q     \k     \f   Frames
#--------------------------------------------------------------------------
  1  \w     32.00  72.00   0.50    5.00    --   23.84-138.00-140.00   80
  2  \w    -70.00 -45.00   0.50    5.00    --  -25.09 132.00 104.00   50
  3  \w    -80.00 -52.00   0.50    5.00    --  -25.09 138.00 -78.00   56
  4  \w      1.00  97.00   0.50    5.00    --   23.84  77.00 120.00  192
  5  \w    -97.00 -71.00   0.50    5.00    --  -25.09 -77.00 -30.00   52
  6  \w    -90.00 -61.00   0.50    5.00    --  -25.09-178.00-150.00   58
  7  \w    -91.00 -41.00   0.50    5.00    --  -25.09-178.00 120.00  100
  8  \w    -88.00 -11.00   0.50    5.00    --  -25.09 -57.00 -90.00  154
  9  \w    -58.00  -4.00   0.50    5.00    --  -25.09 -77.00 -30.00  108
 10  \w    -97.00 -72.00   0.50    5.00    --  -25.09 -77.00  90.00   50
 11  \w    -30.00  -5.00   0.50    5.00    --  -25.09 -77.00  90.00   50
;
_diffrn_measurement_device 'four-circle diffractometer'
_diffrn_measurement_device_type 'XtaLAB Synergy, Single source at home/near, HyPix'
_diffrn_measurement_method '\w scans'
_diffrn_orient_matrix_type 'CrysAlisPro convention (1999,Acta A55,543-557)'
_diffrn_orient_matrix_UB_11 0.0711906000
_diffrn_orient_matrix_UB_12 0.0295843000
_diffrn_orient_matrix_UB_13 0.0214387000
_diffrn_orient_matrix_UB_21 -0.0258818000
_diffrn_orient_matrix_UB_22 0.0827164000
_diffrn_orient_matrix_UB_23 -0.0068187000
_diffrn_orient_matrix_UB_31 -0.0196409000
_diffrn_orient_matrix_UB_32 -0.0017529000
_diffrn_orient_matrix_UB_33 0.0405470000
_diffrn_radiation_monochromator mirror
_diffrn_radiation_probe x-ray
_diffrn_radiation_type 'Mo K\a'
_diffrn_radiation_wavelength 0.71073
_diffrn_reflns_av_R_equivalents 0.0515
_diffrn_reflns_av_unetI/netI 0.0331
_diffrn_reflns_Laue_measured_fraction_full 0.997
_diffrn_reflns_Laue_measured_fraction_max 0.997
_diffrn_reflns_limit_h_max 12
_diffrn_reflns_limit_h_min -12
_diffrn_reflns_limit_k_max 10
_diffrn_reflns_limit_k_min -10
_diffrn_reflns_limit_l_max 20
_diffrn_reflns_limit_l_min -20
_diffrn_reflns_number 12978
_diffrn_reflns_point_group_measured_fraction_full 0.997
_diffrn_reflns_point_group_measured_fraction_max 0.997
_diffrn_reflns_theta_full 25.242
_diffrn_reflns_theta_max 27.498
_diffrn_reflns_theta_min 3.379
_diffrn_source 'micro-focus sealed X-ray tube'
_diffrn_source_type 'PhotonJet (Mo) X-ray Source'
_exptl_absorpt_coefficient_mu 28.370
_exptl_absorpt_correction_T_max 0.348
_exptl_absorpt_correction_T_min 0.037
_exptl_absorpt_correction_type gaussian
_exptl_absorpt_process_details
;
CrysAlisPro 1.171.42.102a (Rigaku Oxford Diffraction, 2023)
Numerical absorption correction based on gaussian integration over
a multifaceted crystal model
Empirical absorption correction using spherical harmonics,
implemented in SCALE3 ABSPACK scaling algorithm.
;
_exptl_crystal_colour colourless
_exptl_crystal_colour_primary colourless
_exptl_crystal_density_diffrn 3.482
_exptl_crystal_description plate
_exptl_crystal_F_000 1056
_exptl_crystal_size_max 0.195
_exptl_crystal_size_mid 0.148
_exptl_crystal_size_min 0.054
_refine_diff_density_max 1.171
_refine_diff_density_min -0.891
_refine_diff_density_rms 0.157
_refine_ls_extinction_coef 0.00051(11)
_refine_ls_extinction_expression Fc^*^=kFc[1+0.001xFc^2^\l^3^/sin(2\q)]^-1/4^
_refine_ls_extinction_method SHELXL
_refine_ls_goodness_of_fit_ref 1.046
_refine_ls_hydrogen_treatment constr
_refine_ls_matrix_type full
_refine_ls_number_parameters 101
_refine_ls_number_reflns 2647
_refine_ls_number_restraints 0
_refine_ls_restrained_S_all 1.046
_refine_ls_R_factor_all 0.0347
_refine_ls_R_factor_gt 0.0275
_refine_ls_shift/su_max 0.001
_refine_ls_shift/su_mean 0.000
_refine_ls_structure_factor_coef Fsqd
_refine_ls_weighting_details 'w=1/[\s^2^(Fo^2^)+(0.0253P)^2^+2.9968P] where P=(Fo^2^+2Fc^2^)/3'
_refine_ls_weighting_scheme calc
_refine_ls_wR_factor_gt 0.0627
_refine_ls_wR_factor_ref 0.0649
_reflns_Friedel_coverage 0.000
_reflns_number_gt 2308
_reflns_number_total 2647
_reflns_threshold_expression 'I > 2\s(I)'
_cod_data_source_file d5dt02637g2.cif
_cod_data_source_block 3-brpy-pbbr3
_cod_original_cell_volume 1155.88(8)
_cod_database_code 7720406
_shelxl_version_number 2014/6
_chemical_oxdiff_formula 'Pb1 Br4 C5 N1 H5'
_chemical_oxdiff_usercomment 296K
_shelx_space_group_comment
;
The symmetry employed for this shelxl refinement is uniquely defined
by the following loop, which should always be used as a source of
symmetry information in preference to the above space-group names.
They are only intended as comments.
;
_olex2_refinement_description
;
1. Fixed Uiso
 At 1.2 times of:
  All C(H) groups, All N(H) groups
2.a Aromatic/amide H refined with riding coordinates:
 C1(H1), N1(H1A), C3(H3), C4(H4), C5(H5)
;
_olex2_submission_special_instructions 'No special instructions were received'
_oxdiff_exptl_absorpt_empirical_details
;
Empirical correction (ABSPACK) includes:
- Absorption correction using spherical harmonics
- Frame scaling
;
_oxdiff_exptl_absorpt_empirical_full_max 1.723
_oxdiff_exptl_absorpt_empirical_full_min 0.726

loop_
_space_group_symop_operation_xyz
'x, y, z'
'-x, y+1/2, -z+1/2'
'-x, -y, -z'
'x, -y-1/2, z-1/2'

loop_
_atom_site_label
_atom_site_type_symbol
_atom_site_fract_x
_atom_site_fract_y
_atom_site_fract_z
_atom_site_U_iso_or_equiv
_atom_site_adp_type
_atom_site_occupancy
_atom_site_site_symmetry_order
_atom_site_calc_flag
_atom_site_refinement_flags_posn
_atom_site_refinement_flags_adp
_atom_site_refinement_flags_occupancy
_atom_site_disorder_assembly
_atom_site_disorder_group
Br1 Br 0.88761(7) 1.26883(8) 0.86171(4) 0.04385(16) Uani 1 1 d . . . . .
Pb1 Pb 1.01929(2) 1.05368(3) 0.75089(2) 0.03745(10) Uani 1 1 d . . . . .
Br2 Br 0.89011(8) 1.28985(8) 0.60510(4) 0.04700(17) Uani 1 1 d . . . . .
Br3 Br 0.75219(6) 0.87562(8) 0.70888(5) 0.04808(18) Uani 1 1 d . . . . .
C1 C 0.2830(7) 0.3834(8) 0.5525(5) 0.0478(16) Uani 1 1 d . . . . .
H1 H 0.2409 0.4881 0.5422 0.057 Uiso 1 1 calc R U . . .
Br4 Br 0.53358(9) 0.55352(9) 0.64612(7) 0.0675(2) Uani 1 1 d . . . . .
N1 N 0.2061(6) 0.2483(8) 0.5189(4) 0.0561(15) Uani 1 1 d . . . . .
H1A H 0.1178 0.2615 0.4871 0.067 Uiso 1 1 calc R U . . .
C2 C 0.4231(7) 0.3647(8) 0.6017(4) 0.0425(14) Uani 1 1 d . . . . .
C3 C 0.4826(8) 0.2075(9) 0.6192(7) 0.064(2) Uani 1 1 d . . . . .
H3 H 0.5774 0.1927 0.6544 0.077 Uiso 1 1 calc R U . . .
C4 C 0.3976(9) 0.0736(9) 0.5832(6) 0.068(2) Uani 1 1 d . . . . .
H4 H 0.4357 -0.0328 0.5940 0.081 Uiso 1 1 calc R U . . .
C5 C 0.2588(9) 0.0955(9) 0.5321(6) 0.0601(19) Uani 1 1 d . . . . .
H5 H 0.2021 0.0052 0.5070 0.072 Uiso 1 1 calc R U . . .

loop_
_atom_site_aniso_label
_atom_site_aniso_U_11
_atom_site_aniso_U_22
_atom_site_aniso_U_33
_atom_site_aniso_U_23
_atom_site_aniso_U_13
_atom_site_aniso_U_12
Br1 0.0462(3) 0.0428(3) 0.0443(4) -0.0010(3) 0.0146(3) -0.0007(3)
Pb1 0.03775(14) 0.02955(13) 0.04292(16) -0.00113(9) 0.00606(10) -0.00198(8)
Br2 0.0552(4) 0.0426(3) 0.0388(4) -0.0003(3) 0.0035(3) -0.0008(3)
Br3 0.0335(3) 0.0354(3) 0.0706(5) -0.0021(3) 0.0043(3) -0.0022(2)
C1 0.045(3) 0.042(3) 0.054(4) 0.003(3) 0.007(3) 0.004(3)
Br4 0.0560(4) 0.0488(4) 0.0944(7) -0.0160(4) 0.0126(4) -0.0130(3)
N1 0.042(3) 0.062(4) 0.056(4) 0.007(3) -0.005(3) -0.006(3)
C2 0.039(3) 0.037(3) 0.053(4) -0.002(3) 0.014(3) -0.007(3)
C3 0.040(4) 0.046(4) 0.096(7) 0.009(4) -0.001(4) 0.001(3)
C4 0.064(5) 0.037(4) 0.096(7) 0.000(4) 0.007(5) 0.004(3)
C5 0.062(5) 0.054(4) 0.063(5) -0.004(4) 0.014(4) -0.015(4)

loop_
_atom_type_symbol
_atom_type_description
_atom_type_scat_dispersion_real
_atom_type_scat_dispersion_imag
_atom_type_scat_source
C C 0.0033 0.0016 'International Tables Vol C Tables 4.2.6.8 and 6.1.1.4'
H H 0.0000 0.0000 'International Tables Vol C Tables 4.2.6.8 and 6.1.1.4'
Br Br -0.2901 2.4595 'International Tables Vol C Tables 4.2.6.8 and 6.1.1.4'
N N 0.0061 0.0033 'International Tables Vol C Tables 4.2.6.8 and 6.1.1.4'
Pb Pb -3.3944 10.1111 'International Tables Vol C Tables 4.2.6.8 and 6.1.1.4'

loop_
_exptl_crystal_face_index_h
_exptl_crystal_face_index_k
_exptl_crystal_face_index_l
_exptl_crystal_face_perp_dist
-13 0 3 0.0614
-8 0 20 0.0231
11 0 6 0.0722
2 0 -22 0.0512
10 0 -19 0.0240
1 -11 1 0.0874
-4 -8 16 0.0767
-6 0 22 0.0304
-7 2 21 0.0388
-1 11 0 0.0893
4 7 -17 0.0620
10 -6 5 0.0893
-11 3 15 0.0422
-8 6 -10 0.0608
4 2 -22 0.0415
10 7 -2 0.0793
4 -2 -22 0.0499
-11 -6 11 0.0672
-2 -1 2 0.0672
0 -1 0 0.0837
-12 2 -4 0.0571

loop_
_geom_angle_atom_site_label_1
_geom_angle_atom_site_label_2
_geom_angle_atom_site_label_3
_geom_angle
_geom_angle_site_symmetry_1
_geom_angle_site_symmetry_3
_geom_angle_publ_flag
Pb1 Br1 Pb1 83.089(16) . 2_756 ?
Br1 Pb1 Br1 168.146(18) . 2_746 ?
Br1 Pb1 Br2 86.134(19) . . ?
Br1 Pb1 Br2 92.77(2) . 2_746 ?
Br2 Pb1 Br1 98.393(19) . 2_746 ?
Br2 Pb1 Br1 81.251(18) 2_746 2_746 ?
Br2 Pb1 Br2 172.210(13) . 2_746 ?
Br3 Pb1 Br1 81.353(19) . 2_746 ?
Br3 Pb1 Br1 87.82(2) . . ?
Br3 Pb1 Br2 83.40(2) . 2_746 ?
Br3 Pb1 Br2 88.85(2) . . ?
Pb1 Br2 Pb1 83.652(17) . 2_756 ?
N1 C1 H1 120.6 . . ?
N1 C1 C2 118.9(6) . . ?
C2 C1 H1 120.6 . . ?
C1 N1 H1A 118.2 . . ?
C5 N1 C1 123.6(6) . . ?
C5 N1 H1A 118.2 . . ?
C1 C2 Br4 119.2(5) . . ?
C1 C2 C3 119.9(6) . . ?
C3 C2 Br4 120.9(5) . . ?
C2 C3 H3 120.8 . . ?
C4 C3 C2 118.4(7) . . ?
C4 C3 H3 120.8 . . ?
C3 C4 H4 119.6 . . ?
C5 C4 C3 120.7(7) . . ?
C5 C4 H4 119.6 . . ?
N1 C5 C4 118.5(7) . . ?
N1 C5 H5 120.8 . . ?
C4 C5 H5 120.8 . . ?

loop_
_geom_bond_atom_site_label_1
_geom_bond_atom_site_label_2
_geom_bond_distance
_geom_bond_site_symmetry_2
_geom_bond_publ_flag
Br1 Pb1 2.9462(7) . ?
Br1 Pb1 3.1603(7) 2_756 ?
Pb1 Br1 3.1602(7) 2_746 ?
Pb1 Br2 3.0762(7) 2_746 ?
Pb1 Br2 3.0009(7) . ?
Pb1 Br3 2.8164(6) . ?
Br2 Pb1 3.0762(7) 2_756 ?
C1 H1 0.9300 . ?
C1 N1 1.341(9) . ?
C1 C2 1.356(9) . ?
Br4 C2 1.877(6) . ?
N1 H1A 0.8600 . ?
N1 C5 1.326(9) . ?
C2 C3 1.386(9) . ?
C3 H3 0.9300 . ?
C3 C4 1.377(10) . ?
C4 H4 0.9300 . ?
C4 C5 1.359(11) . ?
C5 H5 0.9300 . ?

loop_
_geom_torsion_atom_site_label_1
_geom_torsion_atom_site_label_2
_geom_torsion_atom_site_label_3
_geom_torsion_atom_site_label_4
_geom_torsion
_geom_torsion_site_symmetry_1
_geom_torsion_site_symmetry_2
_geom_torsion_site_symmetry_3
_geom_torsion_site_symmetry_4
_geom_torsion_publ_flag
C1 N1 C5 C4 0.8(12) . . . . ?
C1 C2 C3 C4 2.0(12) . . . . ?
Br4 C2 C3 C4 -178.5(7) . . . . ?
N1 C1 C2 Br4 178.1(5) . . . . ?
N1 C1 C2 C3 -2.4(11) . . . . ?
C2 C1 N1 C5 1.0(11) . . . . ?
C2 C3 C4 C5 -0.2(14) . . . . ?
C3 C4 C5 N1 -1.1(14) . . . . ?

loop_
_exptl_oxdiff_crystal_face_indexfrac_h
_exptl_oxdiff_crystal_face_indexfrac_k
_exptl_oxdiff_crystal_face_indexfrac_l
_exptl_oxdiff_crystal_face_x
_exptl_oxdiff_crystal_face_y
_exptl_oxdiff_crystal_face_z
-13.1065 -0.1191 3.0118 -0.8720 0.3088 0.3798
-8.1147 -0.1989 20.4234 -0.1457 0.0543 0.9878
11.4292 0.0458 5.9645 0.9429 -0.3327 0.0173
1.5357 0.1605 -22.0643 -0.3590 0.1240 -0.9251
9.6384 0.1994 -18.7890 0.2892 -0.1048 -0.9515
1.1832 -11.3129 0.8438 -0.2324 -0.9721 0.0308
-3.9030 -7.6614 16.2587 -0.1560 -0.6436 0.7493
-6.4422 -0.1258 21.5356 -0.0007 0.0095 1.0000
-6.5767 2.0953 21.0437 0.0449 0.2000 0.9788
-1.3236 11.3129 -0.3758 0.2324 0.9726 -0.0091
4.0815 7.3727 -16.7316 0.1500 0.6183 -0.7715
10.0245 -5.6488 4.8368 0.6502 -0.7597 0.0091
-11.1428 3.1442 14.5992 -0.3873 0.4489 0.8053
-8.0810 5.5199 -10.0562 -0.6276 0.7343 -0.2587
3.5008 1.7454 -22.0033 -0.1709 0.2038 -0.9640
9.9002 7.4167 -1.7541 0.8866 0.3692 -0.2786
3.5858 -2.0279 -21.9078 -0.2744 -0.1112 -0.9552
-10.5494 -5.8354 11.1993 -0.6836 -0.2860 0.6715
-1.9995 -0.9992 2.0018 -0.1290 -0.0445 0.1222
0.0011 -1.0007 -0.0001 -0.0295 -0.0828 0.0017
-11.7764 2.2963 -3.7425 -0.8507 0.5203 0.0755
